data_7037969
loop_
_publ_author_name
'Powley, Samuel L.'
'Schaefer, Louise'
'Man, Wing Y.'
'Ellis, David'
'Rosair, Georgina M.'
'Welch, Alan J.'

_publ_section_title
;
 Developing nitrosocarborane chemistry.
;
_journal_issue 8
_journal_name_full 'Dalton transactions (Cambridge, England : 2003)'
_journal_page_first 3635
_journal_page_last 3647
_journal_paper_doi 10.1039/c5dt04831a
_journal_volume 45
_journal_year 2016
_chemical_formula_moiety 'C4 H20 B20 N2 O2'
_chemical_formula_sum 'C4 H20 B20 N2 O2'
_chemical_formula_weight 344.42
_space_group_crystal_system tetragonal
_space_group_IT_number 86
_space_group_name_Hall '-P 4bc'
_space_group_name_H-M_alt 'P 42/n'
_symmetry_space_group_name_Hall '-P 4bc'
_symmetry_space_group_name_H-M 'P 42/n :2'
_atom_sites_solution_hydrogens difmap
_atom_sites_solution_primary direct
_audit_creation_date 2015-10-13
_audit_creation_method
;
Olex2 1.2
(compiled 2015.01.26 svn.r3150 for OlexSys, GUI svn.r4998)
;
_audit_update_record
;
2015-12-03 deposited with the CCDC.
2016-01-12 downloaded from the CCDC.
;
_cell_angle_alpha 90
_cell_angle_beta 90
_cell_angle_gamma 90
_cell_formula_units_Z 4
_cell_length_a 16.3052(5)
_cell_length_b 16.3052(5)
_cell_length_c 6.9144(3)
_cell_measurement_reflns_used 9251
_cell_measurement_temperature 100.0(2)
_cell_measurement_theta_max 28.853
_cell_measurement_theta_min 2.498
_cell_volume 1838.26(11)
_computing_cell_refinement 'SAINT v7.68A (Bruker, 2009)'
_computing_data_reduction 'SAINT v7.68A (Bruker, 2009)'
_computing_molecular_graphics 'Olex2 (Dolomanov et al., 2009)'
_computing_publication_material 'Olex2 (Dolomanov et al., 2009)'
_computing_structure_refinement 'XL (Sheldrick, 2008)'
_computing_structure_solution 'ShelXS (Sheldrick, 2008)'
_diffrn_ambient_temperature 100.0(2)
_diffrn_measured_fraction_theta_full 0.999
_diffrn_measured_fraction_theta_max 0.999
_diffrn_measurement_device_type 'Bruker APEX-II CCD'
_diffrn_measurement_method '\f and \w scans'
_diffrn_radiation_monochromator graphite
_diffrn_radiation_type MoK\a
_diffrn_radiation_wavelength 0.71073
_diffrn_reflns_av_R_equivalents 0.0433
_diffrn_reflns_av_unetI/netI 0.0218
_diffrn_reflns_laue_measured_fraction_full 0.999
_diffrn_reflns_laue_measured_fraction_max 0.999
_diffrn_reflns_limit_h_max 22
_diffrn_reflns_limit_h_min -22
_diffrn_reflns_limit_k_max 22
_diffrn_reflns_limit_k_min -22
_diffrn_reflns_limit_l_max 9
_diffrn_reflns_limit_l_min -9
_diffrn_reflns_number 37192
_diffrn_reflns_point_group_measured_fraction_full 0.999
_diffrn_reflns_point_group_measured_fraction_max 0.999
_diffrn_reflns_theta_full 25.000
_diffrn_reflns_theta_max 29.613
_diffrn_reflns_theta_min 1.249
_diffrn_standards_number 0
_exptl_absorpt_coefficient_mu 0.064
_exptl_absorpt_correction_T_max 0.7459
_exptl_absorpt_correction_T_min 0.6845
_exptl_absorpt_correction_type multi-scan
_exptl_absorpt_process_details
;
SADABS-2012/1 (Bruker,2012) was used for absorption correction.
wR2(int) was 0.0586 before and 0.0532 after correction.
The Ratio of minimum to maximum transmission is 0.9177.
The \l/2 correction factor is Not present.
;
_exptl_crystal_colour blue
_exptl_crystal_colour_primary blue
_exptl_crystal_density_diffrn 1.244
_exptl_crystal_description block
_exptl_crystal_F_000 696
_exptl_crystal_size_max 0.32
_exptl_crystal_size_mid 0.16
_exptl_crystal_size_min 0.1
_refine_diff_density_max 0.326
_refine_diff_density_min -0.213
_refine_diff_density_rms 0.045
_refine_ls_extinction_method none
_refine_ls_goodness_of_fit_ref 1.145
_refine_ls_hydrogen_treatment refxyz
_refine_ls_matrix_type full
_refine_ls_number_parameters 177
_refine_ls_number_reflns 2593
_refine_ls_number_restraints 43
_refine_ls_restrained_S_all 1.137
_refine_ls_R_factor_all 0.0470
_refine_ls_R_factor_gt 0.0438
_refine_ls_shift/su_max 0.000
_refine_ls_shift/su_mean 0.000
_refine_ls_structure_factor_coef Fsqd
_refine_ls_weighting_details 'w=1/[\s^2^(Fo^2^)+(0.0693P)^2^+0.1814P] where P=(Fo^2^+2Fc^2^)/3'
_refine_ls_weighting_scheme calc
_refine_ls_wR_factor_gt 0.1137
_refine_ls_wR_factor_ref 0.1160
_reflns_Friedel_coverage 0.000
_reflns_number_gt 2457
_reflns_number_total 2593
_reflns_threshold_expression 'I > 2\s(I)'
_cod_data_source_file c5dt04831a1.cif
_cod_data_source_block 4807f
_cod_depositor_comments 'Adding full bibliography for 7037966--7037977.cif.'
_cod_original_cell_volume 1838.26(14)
_cod_database_code 7037969
_shelx_space_group_comment
;
The symmetry employed for this shelxl refinement is uniquely defined
by the following loop, which should always be used as a source of
symmetry information in preference to the above space-group names.
They are only intended as comments.
;
_shelx_estimated_absorpt_t_max 0.994
_shelx_estimated_absorpt_t_min 0.980
_olex2_refinement_description
;
1. Twinned data refinement
 Scales: 0.4665(18) 0.5335(18)
2. Fixed Uiso
 At 1.2 times of:
  All B(H) groups
3. Uiso/Uaniso restraints and constraints
O73 \\sim O74 \\sim O75 \\sim O72: within 1.7A with sigma of 0.04 and sigma for
terminal atoms of 0.08
Uanis(O74) \\sim Ueq, Uanis(O75) \\sim Ueq: with sigma of 0.01 and sigma for
terminal atoms of 0.02
Uanis(O72) = Uanis(O73)
Uanis(O74) = Uanis(O75)
4. Others
 1*[Sof(O72)]+1*[Sof(O74)]+1*[Sof(O75)]+1*[Sof(O73)]=1 with esd of 0.001
;
_shelx_shelxl_version_number 2014/7
_olex2_submission_special_instructions 'No special instructions were received'

loop_
_space_group_symop_operation_xyz
'x, y, z'
'-y, x+1/2, z+1/2'
'-x+1/2, -y+1/2, z'
'y+1/2, -x, z+1/2'
'-x, -y, -z'
'y, -x-1/2, -z-1/2'
'x-1/2, y-1/2, -z'
'-y-1/2, x, -z-1/2'

loop_
_atom_site_label
_atom_site_type_symbol
_atom_site_fract_x
_atom_site_fract_y
_atom_site_fract_z
_atom_site_U_iso_or_equiv
_atom_site_adp_type
_atom_site_occupancy
_atom_site_site_symmetry_order
_atom_site_calc_flag
_atom_site_refinement_flags_posn
_atom_site_refinement_flags_adp
_atom_site_refinement_flags_occupancy
_atom_site_disorder_assembly
_atom_site_disorder_group
C1 C 0.54651(7) 0.50519(7) 0.00637(16) 0.0141(2) Uani 1 1 d . . . . .
B2 B 0.60341(8) 0.42448(9) 0.09156(19) 0.0192(3) Uani 1 1 d . . . . .
H2 H 0.5794(10) 0.3676(11) 0.124(3) 0.023 Uiso 1 1 d R . . . .
B3 B 0.60616(8) 0.45457(9) -0.15903(19) 0.0193(3) Uani 1 1 d . . . . .
H3 H 0.5839(12) 0.4092(11) -0.260(2) 0.023 Uiso 1 1 d R . . . .
B4 B 0.59628(9) 0.56226(9) -0.1705(2) 0.0198(3) Uani 1 1 d . . . . .
H4 H 0.5636(11) 0.5866(11) -0.286(3) 0.024 Uiso 1 1 d R . . . .
B5 B 0.58694(9) 0.59936(9) 0.0712(2) 0.0199(3) Uani 1 1 d . . . . .
H5 H 0.5474(10) 0.6456(11) 0.095(3) 0.024 Uiso 1 1 d R . . . .
B6 B 0.59132(8) 0.51449(9) 0.23312(19) 0.0190(3) Uani 1 1 d . . . . .
H6 H 0.5554(10) 0.5104(11) 0.353(2) 0.023 Uiso 1 1 d R . . . .
C7 C 0.69310(8) 0.43888(9) -0.02731(19) 0.0256(3) Uani 1 1 d . . . . .
B8 B 0.69427(9) 0.51640(11) -0.1938(2) 0.0253(3) Uani 1 1 d . . . . .
H8 H 0.7308(11) 0.5118(11) -0.323(3) 0.030 Uiso 1 1 d R . . . .
B9 B 0.68254(9) 0.60669(11) -0.0520(2) 0.0275(3) Uani 1 1 d . . . . .
H9 H 0.7087(12) 0.6680(12) -0.100(3) 0.033 Uiso 1 1 d R . . . .
B10 B 0.67934(9) 0.57751(10) 0.1977(2) 0.0247(3) Uani 1 1 d . . . . .
H10 H 0.7000(11) 0.6216(12) 0.309(3) 0.030 Uiso 1 1 d R . . . .
B11 B 0.68918(9) 0.46906(10) 0.2097(2) 0.0232(3) Uani 1 1 d . . . . .
H11 H 0.7235(10) 0.4332(11) 0.322(3) 0.028 Uiso 1 1 d R . . . .
B12 B 0.74545(9) 0.52574(11) 0.0337(2) 0.0268(3) Uani 1 1 d . . . . .
H12 H 0.8073(12) 0.5303(12) 0.039(3) 0.032 Uiso 1 1 d R . . . .
N71 N 0.73959(12) 0.36244(15) -0.0788(2) 0.0510(5) Uani 1 1 d . . . . .
O72 O 0.7290(5) 0.3287(6) -0.2020(18) 0.0531(9) Uani 0.194(6) 1 d . U P A -2
O73 O 0.79405(16) 0.34470(17) 0.0023(4) 0.0531(9) Uani 0.597(5) 1 d . U P A -1
O75 O 0.7193(10) 0.3108(10) -0.099(4) 0.060(4) Uani 0.120(7) 1 d . U P A -3
O74 O 0.7378(14) 0.3205(11) 0.033(4) 0.060(4) Uani 0.088(5) 1 d . U P A -4

loop_
_atom_site_aniso_label
_atom_site_aniso_U_11
_atom_site_aniso_U_22
_atom_site_aniso_U_33
_atom_site_aniso_U_23
_atom_site_aniso_U_13
_atom_site_aniso_U_12
C1 0.0149(5) 0.0162(5) 0.0113(4) 0.0006(4) -0.0001(4) 0.0004(4)
B2 0.0175(6) 0.0230(6) 0.0170(6) 0.0017(5) -0.0008(5) 0.0039(5)
B3 0.0161(6) 0.0266(7) 0.0153(6) -0.0011(5) 0.0012(5) 0.0031(5)
B4 0.0190(6) 0.0259(7) 0.0144(6) 0.0024(5) 0.0014(5) -0.0019(5)
B5 0.0203(6) 0.0206(6) 0.0187(6) -0.0008(5) -0.0011(5) -0.0030(5)
B6 0.0175(6) 0.0268(7) 0.0128(5) -0.0004(5) -0.0015(5) -0.0003(5)
C7 0.0185(6) 0.0391(8) 0.0190(6) 0.0001(5) -0.0004(5) 0.0060(5)
B8 0.0170(6) 0.0426(9) 0.0164(6) 0.0024(6) 0.0025(5) 0.0000(6)
B9 0.0214(7) 0.0385(9) 0.0227(7) 0.0017(6) -0.0006(5) -0.0079(6)
B10 0.0204(7) 0.0329(8) 0.0209(6) -0.0008(6) -0.0009(5) -0.0048(6)
B11 0.0181(6) 0.0356(8) 0.0158(6) 0.0012(6) -0.0018(5) 0.0032(6)
B12 0.0167(6) 0.0453(10) 0.0184(6) 0.0013(6) -0.0003(5) -0.0026(6)
N71 0.0521(11) 0.0648(13) 0.0361(8) -0.0006(8) 0.0031(7) 0.0361(10)
O72 0.0373(14) 0.0568(14) 0.0652(16) -0.0169(13) -0.0166(11) 0.0220(10)
O73 0.0373(14) 0.0568(14) 0.0652(16) -0.0169(13) -0.0166(11) 0.0220(10)
O75 0.058(7) 0.036(5) 0.087(10) -0.015(6) 0.013(7) 0.015(5)
O74 0.058(7) 0.036(5) 0.087(10) -0.015(6) 0.013(7) 0.015(5)

loop_
_atom_type_symbol
_atom_type_description
_atom_type_scat_dispersion_real
_atom_type_scat_dispersion_imag
_atom_type_scat_source
C C 0.0033 0.0016 'International Tables Vol C Tables 4.2.6.8 and 6.1.1.4'
H H 0.0000 0.0000 'International Tables Vol C Tables 4.2.6.8 and 6.1.1.4'
B B 0.0013 0.0007 'International Tables Vol C Tables 4.2.6.8 and 6.1.1.4'
N N 0.0061 0.0033 'International Tables Vol C Tables 4.2.6.8 and 6.1.1.4'
O O 0.0106 0.0060 'International Tables Vol C Tables 4.2.6.8 and 6.1.1.4'

loop_
_geom_angle_atom_site_label_1
_geom_angle_atom_site_label_2
_geom_angle_atom_site_label_3
_geom_angle
_geom_angle_site_symmetry_1
C1 C1 B2 118.15(12) 5_665
C1 C1 B3 118.13(12) 5_665
C1 C1 B4 118.82(12) 5_665
C1 C1 B5 119.42(13) 5_665
C1 C1 B6 118.63(12) 5_665
B2 C1 B4 113.58(9) .
B2 C1 B5 112.70(9) .
B2 C1 B6 61.91(8) .
B3 C1 B2 63.41(8) .
B3 C1 B4 61.51(8) .
B3 C1 B5 112.60(9) .
B3 C1 B6 113.95(9) .
B5 C1 B4 61.93(8) .
B5 C1 B6 61.84(8) .
B6 C1 B4 113.10(9) .
C1 B2 H2 124.0(9) .
C1 B2 B3 58.26(7) .
C1 B2 B6 59.65(7) .
C1 B2 B11 105.68(10) .
B3 B2 H2 117.5(10) .
B6 B2 H2 125.7(10) .
B6 B2 B3 107.94(10) .
B6 B2 B11 59.68(8) .
C7 B2 C1 101.19(9) .
C7 B2 H2 123.8(9) .
C7 B2 B3 58.27(8) .
C7 B2 B6 104.41(10) .
C7 B2 B11 59.10(8) .
B11 B2 H2 124.6(10) .
B11 B2 B3 108.16(10) .
C1 B3 B2 58.33(7) .
C1 B3 H3 124.8(10) .
C1 B3 B4 59.94(8) .
C1 B3 B8 106.07(10) .
B2 B3 H3 115.3(9) .
B4 B3 B2 108.18(10) .
B4 B3 H3 128.4(9) .
B4 B3 B8 60.11(9) .
C7 B3 C1 100.82(9) .
C7 B3 B2 57.71(8) .
C7 B3 H3 121.5(10) .
C7 B3 B4 104.44(11) .
C7 B3 B8 58.89(9) .
B8 B3 B2 107.80(10) .
B8 B3 H3 125.0(10) .
C1 B4 B3 58.55(8) .
C1 B4 H4 120.4(10) .
C1 B4 B5 58.82(7) .
C1 B4 B8 105.02(10) .
C1 B4 B9 105.22(10) .
B3 B4 H4 117.5(10) .
B3 B4 B5 107.62(10) .
B3 B4 B8 60.13(9) .
B3 B4 B9 108.16(11) .
B5 B4 H4 123.1(10) .
B8 B4 H4 123.7(10) .
B8 B4 B5 107.77(10) .
B8 B4 B9 60.09(9) .
B9 B4 H4 127.1(10) .
B9 B4 B5 59.91(8) .
C1 B5 B4 59.25(7) .
C1 B5 H5 117.6(10) .
C1 B5 B6 59.25(7) .
C1 B5 B9 105.61(10) .
C1 B5 B10 105.82(10) .
B4 B5 H5 117.5(11) .
B6 B5 B4 108.78(10) .
B6 B5 H5 120.4(10) .
B9 B5 B4 59.97(8) .
B9 B5 H5 126.1(10) .
B9 B5 B6 108.53(11) .
B10 B5 B4 108.69(10) .
B10 B5 H5 127.9(10) .
B10 B5 B6 60.09(8) .
B10 B5 B9 60.46(9) .
C1 B6 B2 58.44(7) .
C1 B6 B5 58.91(7) .
C1 B6 H6 119.2(10) .
C1 B6 B10 105.37(9) .
C1 B6 B11 105.12(9) .
B2 B6 B5 107.47(9) .
B2 B6 H6 117.3(10) .
B2 B6 B10 108.15(10) .
B5 B6 H6 122.7(10) .
B5 B6 B10 59.86(9) .
B10 B6 H6 127.9(10) .
B11 B6 B2 60.17(8) .
B11 B6 B5 107.73(10) .
B11 B6 H6 124.5(10) .
B11 B6 B10 60.12(9) .
B2 C7 B3 64.02(8) .
B2 C7 B8 116.03(10) .
B2 C7 B11 62.82(8) .
B2 C7 B12 115.27(11) .
B3 C7 B8 62.52(8) .
B3 C7 B11 115.93(10) .
B3 C7 B12 115.06(11) .
B8 C7 B11 115.62(12) .
B12 C7 B8 63.08(9) .
B12 C7 B11 62.86(9) .
N71 C7 B2 115.85(14) .
N71 C7 B3 114.69(13) .
N71 C7 B8 116.63(12) .
N71 C7 B11 118.97(12) .
N71 C7 B12 119.66(14) .
B3 B8 H8 121.5(10) .
B3 B8 B9 107.99(10) .
B3 B8 B12 107.92(10) .
B4 B8 B3 59.76(8) .
B4 B8 H8 127.2(9) .
B4 B8 B9 60.25(9) .
B4 B8 B12 107.78(11) .
C7 B8 B3 58.59(8) .
C7 B8 B4 103.93(10) .
C7 B8 H8 120.8(10) .
C7 B8 B9 103.85(10) .
C7 B8 B12 58.37(9) .
B9 B8 H8 125.1(10) .
B9 B8 B12 59.64(9) .
B12 B8 H8 118.5(10) .
B4 B9 H9 121.4(10) .
B4 B9 B10 108.20(10) .
B5 B9 B4 60.12(8) .
B5 B9 H9 121.7(10) .
B5 B9 B10 59.70(8) .
B8 B9 B4 59.66(9) .
B8 B9 B5 107.60(11) .
B8 B9 H9 121.9(10) .
B8 B9 B10 108.33(12) .
B10 B9 H9 121.6(10) .
B12 B9 B4 107.92(12) .
B12 B9 B5 107.25(11) .
B12 B9 B8 60.40(10) .
B12 B9 H9 122.4(10) .
B12 B9 B10 59.82(9) .
B5 B10 B6 60.05(8) .
B5 B10 B9 59.84(8) .
B5 B10 H10 118.1(10) .
B6 B10 B9 108.00(10) .
B6 B10 H10 121.6(10) .
B9 B10 H10 119.4(10) .
B11 B10 B5 107.39(11) .
B11 B10 B6 59.51(9) .
B11 B10 B9 107.86(11) .
B11 B10 H10 125.9(10) .
B11 B10 B12 60.19(9) .
B12 B10 B5 107.17(10) .
B12 B10 B6 107.59(11) .
B12 B10 B9 59.58(9) .
B12 B10 H10 124.7(9) .
B2 B11 B10 108.33(11) .
B2 B11 H11 119.9(9) .
B2 B11 B12 107.65(10) .
B6 B11 B2 60.15(8) .
B6 B11 B10 60.37(9) .
B6 B11 H11 127.3(9) .
B6 B11 B12 108.05(11) .
C7 B11 B2 58.08(8) .
C7 B11 B6 103.99(10) .
C7 B11 B10 104.14(11) .
C7 B11 H11 119.6(9) .
C7 B11 B12 58.41(9) .
B10 B11 H11 126.6(9) .
B10 B11 B12 59.91(9) .
B12 B11 H11 119.1(9) .
C7 B12 B8 58.55(9) .
C7 B12 B9 104.23(11) .
C7 B12 B10 104.38(10) .
C7 B12 B11 58.74(9) .
C7 B12 H12 124.6(11) .
B8 B12 H12 120.3(11) .
B9 B12 B8 59.96(9) .
B9 B12 B10 60.60(9) .
B9 B12 B11 108.44(11) .
B9 B12 H12 122.3(11) .
B10 B12 B8 108.59(11) .
B10 B12 B11 59.90(9) .
B10 B12 H12 123.1(11) .
B11 B12 B8 108.46(11) .
B11 B12 H12 121.7(11) .
O72 N71 C7 123.7(4) .
O73 N71 C7 120.7(2) .
O75 N71 C7 128.1(9) .
O74 N71 C7 110.9(10) .

loop_
_geom_bond_atom_site_label_1
_geom_bond_atom_site_label_2
_geom_bond_distance
_geom_bond_site_symmetry_2
C1 C1 1.529(2) 5_665
C1 B2 1.7145(18) .
C1 B3 1.7132(18) .
C1 B4 1.7380(18) .
C1 B5 1.7301(18) .
C1 B6 1.7364(17) .
B2 H2 1.032(17) .
B2 B3 1.8014(19) .
B2 B6 1.775(2) .
B2 C7 1.6939(19) .
B2 B11 1.775(2) .
B3 H3 1.080(18) .
B3 B4 1.765(2) .
B3 C7 1.7043(19) .
B3 B8 1.772(2) .
B4 H4 1.038(17) .
B4 B5 1.784(2) .
B4 B8 1.771(2) .
B4 B9 1.782(2) .
B5 H5 1.005(17) .
B5 B6 1.781(2) .
B5 B9 1.781(2) .
B5 B10 1.778(2) .
B6 H6 1.017(17) .
B6 B10 1.782(2) .
B6 B11 1.767(2) .
C7 B8 1.710(2) .
C7 B11 1.7125(19) .
C7 B12 1.706(2) .
C7 N71 1.502(2) .
B8 H8 1.075(17) .
B8 B9 1.779(3) .
B8 B12 1.787(2) .
B9 H9 1.136(19) .
B9 B10 1.792(2) .
B9 B12 1.773(2) .
B10 H10 1.106(19) .
B10 B11 1.778(2) .
B10 B12 1.778(2) .
B11 H11 1.121(18) .
B11 B12 1.783(2) .
B12 H12 1.013(19) .
N71 O72 1.028(10) .
N71 O73 1.089(3) .
N71 O75 0.916(16) .
N71 O74 1.03(2) .

loop_
_geom_torsion_atom_site_label_1
_geom_torsion_atom_site_label_2
_geom_torsion_atom_site_label_3
_geom_torsion_atom_site_label_4
_geom_torsion
_geom_torsion_site_symmetry_1
C1 C1 B2 B3 109.28(14) 5_665
C1 C1 B2 B6 -109.30(14) 5_665
C1 C1 B2 C7 150.44(13) 5_665
C1 C1 B2 B11 -148.77(13) 5_665
C1 C1 B3 B2 -109.30(14) 5_665
C1 C1 B3 B4 109.37(15) 5_665
C1 C1 B3 C7 -150.10(13) 5_665
C1 C1 B3 B8 149.39(13) 5_665
C1 C1 B4 B3 -108.28(15) 5_665
C1 C1 B4 B5 110.00(15) 5_665
C1 C1 B4 B8 -148.06(14) 5_665
C1 C1 B4 B9 149.46(14) 5_665
C1 C1 B5 B4 -109.05(14) 5_665
C1 C1 B5 B6 108.79(14) 5_665
C1 C1 B5 B9 -148.63(13) 5_665
C1 C1 B5 B10 148.30(13) 5_665
C1 C1 B6 B2 108.53(15) 5_665
C1 C1 B6 B5 -110.03(15) 5_665
C1 C1 B6 B10 -149.33(14) 5_665
C1 C1 B6 B11 148.11(14) 5_665
C1 B2 B3 B4 34.70(9) .
C1 B2 B3 C7 130.60(11) .
C1 B2 B3 B8 98.25(11) .
C1 B2 B6 B5 -34.03(9) .
C1 B2 B6 B10 -97.24(10) .
C1 B2 B6 B11 -134.84(10) .
C1 B2 C7 B3 -41.16(9) .
C1 B2 C7 B8 -5.18(14) .
C1 B2 C7 B11 101.69(10) .
C1 B2 C7 B12 65.75(12) .
C1 B2 C7 N71 -147.44(12) .
C1 B2 B11 B6 39.46(9) .
C1 B2 B11 C7 -93.84(10) .
C1 B2 B11 B10 1.71(13) .
C1 B2 B11 B12 -61.62(13) .
C1 B3 B4 B5 33.79(9) .
C1 B3 B4 B8 134.55(10) .
C1 B3 B4 B9 97.08(10) .
C1 B3 C7 B2 41.14(9) .
C1 B3 C7 B8 -102.35(11) .
C1 B3 C7 B11 4.46(15) .
C1 B3 C7 B12 -66.11(13) .
C1 B3 C7 N71 149.18(13) .
C1 B3 B8 B4 -39.93(9) .
C1 B3 B8 C7 93.12(10) .
C1 B3 B8 B9 -2.43(14) .
C1 B3 B8 B12 60.61(13) .
C1 B4 B5 B6 33.84(9) .
C1 B4 B5 B9 134.86(11) .
C1 B4 B5 B10 97.68(11) .
C1 B4 B8 B3 39.01(9) .
C1 B4 B8 C7 -0.98(13) .
C1 B4 B8 B9 -99.16(11) .
C1 B4 B8 B12 -61.78(13) .
C1 B4 B9 B5 -38.94(10) .
C1 B4 B9 B8 98.82(11) .
C1 B4 B9 B10 -2.21(15) .
C1 B4 B9 B12 61.06(13) .
C1 B5 B6 B2 33.84(9) .
C1 B5 B6 B10 135.08(10) .
C1 B5 B6 B11 97.29(10) .
C1 B5 B9 B4 39.23(9) .
C1 B5 B9 B8 1.74(13) .
C1 B5 B9 B10 -99.61(11) .
C1 B5 B9 B12 -61.90(13) .
C1 B5 B10 B6 -39.11(9) .
C1 B5 B10 B9 99.26(11) .
C1 B5 B10 B11 -1.68(13) .
C1 B5 B10 B12 61.67(13) .
C1 B6 B10 B5 38.84(9) .
C1 B6 B10 B9 1.68(14) .
C1 B6 B10 B11 -98.86(10) .
C1 B6 B10 B12 -61.22(13) .
C1 B6 B11 B2 -38.75(9) .
C1 B6 B11 C7 0.79(13) .
C1 B6 B11 B10 99.29(10) .
C1 B6 B11 B12 61.67(12) .
B2 C1 B3 B4 -141.32(10) .
B2 C1 B3 C7 -40.80(9) .
B2 C1 B3 B8 -101.31(11) .
B2 C1 B4 B3 37.57(10) .
B2 C1 B4 B5 -104.14(11) .
B2 C1 B4 B8 -2.20(13) .
B2 C1 B4 B9 -64.68(13) .
B2 C1 B5 B4 105.57(10) .
B2 C1 B5 B6 -36.59(9) .
B2 C1 B5 B9 65.99(12) .
B2 C1 B5 B10 2.92(13) .
B2 C1 B6 B5 141.44(10) .
B2 C1 B6 B10 102.14(10) .
B2 C1 B6 B11 39.58(10) .
B2 B3 B4 C1 -34.04(9) .
B2 B3 B4 B5 -0.26(13) .
B2 B3 B4 B8 100.51(11) .
B2 B3 B4 B9 63.03(12) .
B2 B3 C7 B8 -143.48(11) .
B2 B3 C7 B11 -36.68(11) .
B2 B3 C7 B12 -107.25(12) .
B2 B3 C7 N71 108.05(15) .
B2 B3 B8 B4 -101.15(11) .
B2 B3 B8 C7 31.89(10) .
B2 B3 B8 B9 -63.65(13) .
B2 B3 B8 B12 -0.62(15) .
B2 B6 B10 B5 100.08(10) .
B2 B6 B10 B9 62.92(13) .
B2 B6 B10 B11 -37.62(10) .
B2 B6 B10 B12 0.02(13) .
B2 B6 B11 C7 39.53(10) .
B2 B6 B11 B10 138.04(10) .
B2 B6 B11 B12 100.41(11) .
B2 C7 B8 B3 -36.54(11) .
B2 C7 B8 B4 4.04(15) .
B2 C7 B8 B9 66.30(14) .
B2 C7 B8 B12 106.55(13) .
B2 C7 B11 B6 -40.58(10) .
B2 C7 B11 B10 -103.01(11) .
B2 C7 B11 B12 -143.38(11) .
B2 C7 B12 B8 -107.73(12) .
B2 C7 B12 B9 -67.24(13) .
B2 C7 B12 B10 -4.49(14) .
B2 C7 B12 B11 35.93(11) .
B2 C7 N71 O72 85.5(10) .
B2 C7 N71 O73 -104.6(3) .
B2 C7 N71 O75 26(2) .
B2 C7 N71 O74 -40.9(15) .
B2 B11 B12 C7 -32.09(10) .
B2 B11 B12 B8 0.12(15) .
B2 B11 B12 B9 63.69(14) .
B2 B11 B12 B10 101.36(12) .
B3 C1 B2 B6 141.43(10) .
B3 C1 B2 C7 41.17(9) .
B3 C1 B2 B11 101.95(10) .
B3 C1 B4 B5 -141.72(10) .
B3 C1 B4 B8 -39.77(10) .
B3 C1 B4 B9 -102.26(11) .
B3 C1 B5 B4 36.15(10) .
B3 C1 B5 B6 -106.02(10) .
B3 C1 B5 B9 -3.44(13) .
B3 C1 B5 B10 -66.50(12) .
B3 C1 B6 B2 -37.60(10) .
B3 C1 B6 B5 103.84(11) .
B3 C1 B6 B10 64.54(13) .
B3 C1 B6 B11 1.99(14) .
B3 B2 B6 C1 33.87(8) .
B3 B2 B6 B5 -0.16(12) .
B3 B2 B6 B10 -63.37(12) .
B3 B2 B6 B11 -100.96(11) .
B3 B2 C7 B8 35.98(11) .
B3 B2 C7 B11 142.85(11) .
B3 B2 C7 B12 106.91(12) .
B3 B2 C7 N71 -106.28(14) .
B3 B2 B11 B6 100.59(11) .
B3 B2 B11 C7 -32.72(10) .
B3 B2 B11 B10 62.83(13) .
B3 B2 B11 B12 -0.50(14) .
B3 B4 B5 C1 -33.68(9) .
B3 B4 B5 B6 0.16(13) .
B3 B4 B5 B9 101.18(12) .
B3 B4 B5 B10 64.00(13) .
B3 B4 B8 C7 -39.99(10) .
B3 B4 B8 B9 -138.17(11) .
B3 B4 B8 B12 -100.79(12) .
B3 B4 B9 B5 -100.26(11) .
B3 B4 B9 B8 37.49(10) .
B3 B4 B9 B10 -63.53(14) .
B3 B4 B9 B12 -0.26(14) .
B3 C7 B8 B4 40.58(9) .
B3 C7 B8 B9 102.84(11) .
B3 C7 B8 B12 143.09(11) .
B3 C7 B11 B2 37.13(11) .
B3 C7 B11 B6 -3.45(16) .
B3 C7 B11 B10 -65.88(15) .
B3 C7 B11 B12 -106.25(13) .
B3 C7 B12 B8 -36.02(10) .
B3 C7 B12 B9 4.46(14) .
B3 C7 B12 B10 67.21(13) .
B3 C7 B12 B11 107.63(12) .
B3 C7 N71 O72 13.7(10) .
B3 C7 N71 O73 -176.3(3) .
B3 C7 N71 O75 -46(2) .
B3 C7 N71 O74 -112.7(15) .
B3 B8 B9 B4 -37.29(10) .
B3 B8 B9 B5 0.42(14) .
B3 B8 B9 B10 63.51(13) .
B3 B8 B9 B12 100.64(12) .
B3 B8 B12 C7 32.59(10) .
B3 B8 B12 B9 -100.77(12) .
B3 B8 B12 B10 -63.23(15) .
B3 B8 B12 B11 0.31(16) .
B4 C1 B2 B3 -36.82(10) .
B4 C1 B2 B6 104.60(11) .
B4 C1 B2 C7 4.34(13) .
B4 C1 B2 B11 65.13(12) .
B4 C1 B3 B2 141.32(10) .
B4 C1 B3 C7 100.52(11) .
B4 C1 B3 B8 40.01(9) .
B4 C1 B5 B6 -142.16(10) .
B4 C1 B5 B9 -39.58(10) .
B4 C1 B5 B10 -102.65(11) .
B4 C1 B6 B2 -105.39(11) .
B4 C1 B6 B5 36.05(10) .
B4 C1 B6 B10 -3.25(13) .
B4 C1 B6 B11 -65.81(13) .
B4 B3 C7 B2 102.62(10) .
B4 B3 C7 B8 -40.86(10) .
B4 B3 C7 B11 65.94(14) .
B4 B3 C7 B12 -4.63(13) .
B4 B3 C7 N71 -149.34(13) .
B4 B3 B8 C7 133.05(11) .
B4 B3 B8 B9 37.50(10) .
B4 B3 B8 B12 100.54(12) .
B4 B5 B6 C1 -33.84(9) .
B4 B5 B6 B2 0.00(13) .
B4 B5 B6 B10 101.24(11) .
B4 B5 B6 B11 63.46(13) .
B4 B5 B9 B8 -37.50(10) .
B4 B5 B9 B10 -138.85(11) .
B4 B5 B9 B12 -101.13(12) .
B4 B5 B10 B6 -101.39(10) .
B4 B5 B10 B9 36.97(10) .
B4 B5 B10 B11 -63.97(13) .
B4 B5 B10 B12 -0.61(14) .
B4 B8 B9 B5 37.70(10) .
B4 B8 B9 B10 100.80(11) .
B4 B8 B9 B12 137.93(11) .
B4 B8 B12 C7 95.71(11) .
B4 B8 B12 B9 -37.65(11) .
B4 B8 B12 B10 -0.11(15) .
B4 B8 B12 B11 63.43(15) .
B4 B9 B10 B5 -36.92(10) .
B4 B9 B10 B6 0.33(16) .
B4 B9 B10 B11 63.22(14) .
B4 B9 B10 B12 100.57(13) .
B4 B9 B12 C7 -2.36(14) .
B4 B9 B12 B8 37.43(10) .
B4 B9 B12 B10 -101.05(11) .
B4 B9 B12 B11 -63.68(14) .
B5 C1 B2 B3 -104.86(10) .
B5 C1 B2 B6 36.56(9) .
B5 C1 B2 C7 -63.70(11) .
B5 C1 B2 B11 -2.92(12) .
B5 C1 B3 B2 105.01(11) .
B5 C1 B3 B4 -36.31(10) .
B5 C1 B3 C7 64.21(12) .
B5 C1 B3 B8 3.70(13) .
B5 C1 B4 B3 141.72(10) .
B5 C1 B4 B8 101.94(11) .
B5 C1 B4 B9 39.46(10) .
B5 C1 B6 B2 -141.44(10) .
B5 C1 B6 B10 -39.30(10) .
B5 C1 B6 B11 -101.85(11) .
B5 B4 B8 B3 100.52(10) .
B5 B4 B8 C7 60.53(13) .
B5 B4 B8 B9 -37.65(10) .
B5 B4 B8 B12 -0.27(14) .
B5 B4 B9 B8 137.75(11) .
B5 B4 B9 B10 36.73(10) .
B5 B4 B9 B12 100.00(11) .
B5 B6 B10 B9 -37.16(11) .
B5 B6 B10 B11 -137.70(11) .
B5 B6 B10 B12 -100.07(11) .
B5 B6 B11 B2 -100.37(10) .
B5 B6 B11 C7 -60.84(13) .
B5 B6 B11 B10 37.67(10) .
B5 B6 B11 B12 0.04(14) .
B5 B9 B10 B6 37.25(10) .
B5 B9 B10 B11 100.13(11) .
B5 B9 B10 B12 137.48(11) .
B5 B9 B12 C7 61.04(13) .
B5 B9 B12 B8 100.82(11) .
B5 B9 B12 B10 -37.66(10) .
B5 B9 B12 B11 -0.29(15) .
B5 B10 B11 B2 -0.01(14) .
B5 B10 B11 B6 -37.66(10) .
B5 B10 B11 C7 60.59(13) .
B5 B10 B11 B12 100.20(11) .
B5 B10 B12 C7 -60.74(13) .
B5 B10 B12 B8 0.45(15) .
B5 B10 B12 B9 37.71(10) .
B5 B10 B12 B11 -100.57(11) .
B6 C1 B2 B3 -141.43(10) .
B6 C1 B2 C7 -100.26(10) .
B6 C1 B2 B11 -39.48(9) .
B6 C1 B3 B2 37.00(10) .
B6 C1 B3 B4 -104.32(11) .
B6 C1 B3 C7 -3.80(13) .
B6 C1 B3 B8 -64.31(13) .
B6 C1 B4 B3 105.71(10) .
B6 C1 B4 B5 -36.01(10) .
B6 C1 B4 B8 65.93(12) .
B6 C1 B4 B9 3.45(14) .
B6 C1 B5 B4 142.16(10) .
B6 C1 B5 B9 102.58(11) .
B6 C1 B5 B10 39.51(9) .
B6 B2 B3 C1 -34.44(9) .
B6 B2 B3 B4 0.26(12) .
B6 B2 B3 C7 96.16(11) .
B6 B2 B3 B8 63.81(12) .
B6 B2 C7 B3 -102.42(10) .
B6 B2 C7 B8 -66.44(13) .
B6 B2 C7 B11 40.44(10) .
B6 B2 C7 B12 4.49(13) .
B6 B2 C7 N71 151.31(12) .
B6 B2 B11 C7 -133.31(11) .
B6 B2 B11 B10 -37.75(10) .
B6 B2 B11 B12 -101.09(12) .
B6 B5 B9 B4 101.45(11) .
B6 B5 B9 B8 63.95(13) .
B6 B5 B9 B10 -37.40(10) .
B6 B5 B9 B12 0.31(14) .
B6 B5 B10 B9 138.37(11) .
B6 B5 B10 B11 37.43(10) .
B6 B5 B10 B12 100.78(12) .
B6 B10 B11 B2 37.66(9) .
B6 B10 B11 C7 98.25(11) .
B6 B10 B11 B12 137.87(10) .
B6 B10 B12 C7 2.50(14) .
B6 B10 B12 B8 63.69(14) .
B6 B10 B12 B9 100.94(11) .
B6 B10 B12 B11 -37.33(10) .
B6 B11 B12 C7 -95.63(11) .
B6 B11 B12 B8 -63.42(14) .
B6 B11 B12 B9 0.16(14) .
B6 B11 B12 B10 37.83(10) .
C7 B2 B3 C1 -130.60(11) .
C7 B2 B3 B4 -95.90(11) .
C7 B2 B3 B8 -32.35(10) .
C7 B2 B6 C1 94.69(10) .
C7 B2 B6 B5 60.66(11) .
C7 B2 B6 B10 -2.55(12) .
C7 B2 B6 B11 -40.14(9) .
C7 B2 B11 B6 133.31(11) .
C7 B2 B11 B10 95.55(11) .
C7 B2 B11 B12 32.22(10) .
C7 B3 B4 C1 -94.30(9) .
C7 B3 B4 B5 -60.51(12) .
C7 B3 B4 B8 40.25(9) .
C7 B3 B4 B9 2.77(13) .
C7 B3 B8 B4 -133.05(11) .
C7 B3 B8 B9 -95.54(11) .
C7 B3 B8 B12 -32.51(10) .
C7 B8 B9 B4 -98.32(11) .
C7 B8 B9 B5 -60.62(13) .
C7 B8 B9 B10 2.47(13) .
C7 B8 B9 B12 39.61(10) .
C7 B8 B12 B9 -133.36(11) .
C7 B8 B12 B10 -95.83(12) .
C7 B8 B12 B11 -32.28(11) .
C7 B11 B12 B8 32.21(11) .
C7 B11 B12 B9 95.78(12) .
C7 B11 B12 B10 133.46(11) .
B8 B3 B4 C1 -134.55(10) .
B8 B3 B4 B5 -100.76(11) .
B8 B3 B4 B9 -37.48(10) .
B8 B3 C7 B2 143.48(11) .
B8 B3 C7 B11 106.80(14) .
B8 B3 C7 B12 36.24(11) .
B8 B3 C7 N71 -108.47(15) .
B8 B4 B5 C1 -97.13(11) .
B8 B4 B5 B6 -63.29(13) .
B8 B4 B5 B9 37.73(11) .
B8 B4 B5 B10 0.55(14) .
B8 B4 B9 B5 -137.75(11) .
B8 B4 B9 B10 -101.02(13) .
B8 B4 B9 B12 -37.75(11) .
B8 C7 B11 B2 107.50(12) .
B8 C7 B11 B6 66.93(14) .
B8 C7 B11 B10 4.49(15) .
B8 C7 B11 B12 -35.88(11) .
B8 C7 B12 B9 40.49(10) .
B8 C7 B12 B10 103.24(11) .
B8 C7 B12 B11 143.65(11) .
B8 C7 N71 O72 -56.6(10) .
B8 C7 N71 O73 113.4(3) .
B8 C7 N71 O75 -116(2) .
B8 C7 N71 O74 177.1(15) .
B8 B9 B10 B5 -100.10(11) .
B8 B9 B10 B6 -62.85(13) .
B8 B9 B10 B11 0.04(14) .
B8 B9 B10 B12 37.39(10) .
B8 B9 B12 C7 -39.78(9) .
B8 B9 B12 B10 -138.48(11) .
B8 B9 B12 B11 -101.11(12) .
B9 B4 B5 C1 -134.86(11) .
B9 B4 B5 B6 -101.02(12) .
B9 B4 B5 B10 -37.18(11) .
B9 B4 B8 B3 138.17(11) .
B9 B4 B8 C7 98.18(11) .
B9 B4 B8 B12 37.38(11) .
B9 B5 B6 C1 -97.51(10) .
B9 B5 B6 B2 -63.67(12) .
B9 B5 B6 B10 37.56(10) .
B9 B5 B6 B11 -0.22(14) .
B9 B5 B10 B6 -138.37(11) .
B9 B5 B10 B11 -100.94(12) .
B9 B5 B10 B12 -37.59(11) .
B9 B8 B12 C7 133.36(11) .
B9 B8 B12 B10 37.54(11) .
B9 B8 B12 B11 101.08(12) .
B9 B10 B11 B2 -63.13(13) .
B9 B10 B11 B6 -100.78(11) .
B9 B10 B11 C7 -2.53(14) .
B9 B10 B11 B12 37.08(10) .
B9 B10 B12 C7 -98.44(11) .
B9 B10 B12 B8 -37.26(11) .
B9 B10 B12 B11 -138.28(11) .
B10 B5 B6 C1 -135.08(10) .
B10 B5 B6 B2 -101.24(11) .
B10 B5 B6 B11 -37.78(10) .
B10 B5 B9 B4 138.85(11) .
B10 B5 B9 B8 101.35(12) .
B10 B5 B9 B12 37.71(10) .
B10 B6 B11 B2 -138.04(10) .
B10 B6 B11 C7 -98.51(11) .
B10 B6 B11 B12 -37.63(10) .
B10 B9 B12 C7 98.70(11) .
B10 B9 B12 B8 138.48(11) .
B10 B9 B12 B11 37.37(10) .
B10 B11 B12 C7 -133.46(11) .
B10 B11 B12 B8 -101.24(12) .
B10 B11 B12 B9 -37.67(11) .
B11 B2 B3 C1 -97.56(10) .
B11 B2 B3 B4 -62.86(12) .
B11 B2 B3 C7 33.05(10) .
B11 B2 B3 B8 0.69(14) .
B11 B2 B6 C1 134.84(10) .
B11 B2 B6 B5 100.81(11) .
B11 B2 B6 B10 37.60(10) .
B11 B2 C7 B3 -142.85(11) .
B11 B2 C7 B8 -106.87(13) .
B11 B2 C7 B12 -35.94(11) .
B11 B2 C7 N71 110.87(13) .
B11 B6 B10 B5 137.70(11) .
B11 B6 B10 B9 100.54(12) .
B11 B6 B10 B12 37.64(10) .
B11 C7 B8 B3 -107.29(12) .
B11 C7 B8 B4 -66.71(14) .
B11 C7 B8 B9 -4.45(15) .
B11 C7 B8 B12 35.80(11) .
B11 C7 B12 B8 -143.65(11) .
B11 C7 B12 B9 -103.17(11) .
B11 C7 B12 B10 -40.42(10) .
B11 C7 N71 O72 157.3(10) .
B11 C7 N71 O73 -32.8(3) .
B11 C7 N71 O75 98(2) .
B11 C7 N71 O74 30.9(15) .
B11 B10 B12 C7 39.83(10) .
B11 B10 B12 B8 101.02(13) .
B11 B10 B12 B9 138.28(11) .
B12 C7 B8 B3 -143.09(11) .
B12 C7 B8 B4 -102.51(11) .
B12 C7 B8 B9 -40.25(10) .
B12 C7 B11 B2 143.38(11) .
B12 C7 B11 B6 102.81(12) .
B12 C7 B11 B10 40.37(10) .
B12 C7 N71 O72 -129.3(10) .
B12 C7 N71 O73 40.7(3) .
B12 C7 N71 O75 171(2) .
B12 C7 N71 O74 104.4(15) .
B12 B8 B9 B4 -137.93(11) .
B12 B8 B9 B5 -100.23(12) .
B12 B8 B9 B10 -37.14(10) .
B12 B9 B10 B5 -137.48(11) .
B12 B9 B10 B6 -100.24(12) .
B12 B9 B10 B11 -37.35(11) .
B12 B10 B11 B2 -100.21(11) .
B12 B10 B11 B6 -137.87(10) .
B12 B10 B11 C7 -39.62(10) .
N71 C7 B8 B3 105.42(15) .
N71 C7 B8 B4 146.00(14) .
N71 C7 B8 B9 -151.74(14) .
N71 C7 B8 B12 -111.49(15) .
N71 C7 B11 B2 -106.02(17) .
N71 C7 B11 B6 -146.59(15) .
N71 C7 B11 B10 150.97(15) .
N71 C7 B11 B12 110.60(17) .
N71 C7 B12 B8 106.81(14) .
N71 C7 B12 B9 147.30(13) .
N71 C7 B12 B10 -149.95(13) .
N71 C7 B12 B11 -109.54(14) .

loop_
_twin_individual_id
_twin_individual_mass_fraction_refined
1 0.4665(18)
2 0.5335(18)
